data_7015181
loop_
_publ_author_name
'Coetzee, Jacorien'
'Cronje, Stephanie'
'Dobrza\'nska, Liliana'
'Raubenheimer, Helgard G.'
'Joon\'e, Gisela'
'Nell, Margo J.'
'Hoppe, Heinrich C.'

_publ_section_title
;
 Novel N-heterocyclic ylideneamine gold(I) complexes: synthesis,
 characterisation and screening for antitumour and antimalarial
 activity.
;
_journal_issue 7
_journal_name_full 'Dalton transactions (Cambridge, England : 2003)'
_journal_page_first 1471
_journal_page_last 1483
_journal_paper_doi 10.1039/c0dt01312a
_journal_volume 40
_journal_year 2011
_chemical_formula_moiety '3(C23 H23 Au N2 P S), 3(C F3 O3 S), H2 O'
_chemical_formula_sum 'C72 H71 Au3 F9 N6 O10 P3 S6'
_chemical_formula_weight 2227.52
_chemical_name_common work
_chemical_name_systematic
;
?
;
_space_group_IT_number 148
_symmetry_cell_setting trigonal
_symmetry_space_group_name_Hall '-R 3'
_symmetry_space_group_name_H-M 'R -3 :H'
_atom_sites_solution_hydrogens geom
_atom_sites_solution_primary direct
_atom_sites_solution_secondary difmap
_audit_creation_method SHELXL-97
_cell_angle_alpha 90.00
_cell_angle_beta 90.00
_cell_angle_gamma 120.00
_cell_formula_units_Z 6
_cell_length_a 35.318(5)
_cell_length_b 35.318(5)
_cell_length_c 11.178(2)
_cell_measurement_reflns_used 4792
_cell_measurement_temperature 100(2)
_cell_measurement_theta_max 24.276
_cell_measurement_theta_min 2.256
_cell_volume 12075(3)
_computing_cell_refinement 'SAINT (Bruker, 2003)'
_computing_data_collection 'SMART (Bruker, 2003)'
_computing_data_reduction SAINT
_computing_molecular_graphics 'X-Seed (Barbour, 2003)'
_computing_structure_refinement 'SHELXL-97 (Sheldrick, 2008)'
_computing_structure_solution 'SHELXS-97 (Sheldrick, 2008)'
_diffrn_ambient_temperature 100(2)
_diffrn_measured_fraction_theta_full 0.998
_diffrn_measured_fraction_theta_max 0.997
_diffrn_measurement_device_type 'Bruker APEX CCD area-detector'
_diffrn_measurement_method \w
_diffrn_radiation_monochromator graphite
_diffrn_radiation_source 'fine-focus sealed tube'
_diffrn_radiation_type MoK\a
_diffrn_radiation_wavelength 0.71073
_diffrn_reflns_av_R_equivalents 0.0550
_diffrn_reflns_av_sigmaI/netI 0.0463
_diffrn_reflns_limit_h_max 26
_diffrn_reflns_limit_h_min -43
_diffrn_reflns_limit_k_max 43
_diffrn_reflns_limit_k_min -41
_diffrn_reflns_limit_l_max 13
_diffrn_reflns_limit_l_min -13
_diffrn_reflns_number 22365
_diffrn_reflns_theta_full 25.50
_diffrn_reflns_theta_max 25.76
_diffrn_reflns_theta_min 1.94
_exptl_absorpt_coefficient_mu 5.749
_exptl_absorpt_correction_T_max 0.7620
_exptl_absorpt_correction_T_min 0.4999
_exptl_absorpt_correction_type multi-scan
_exptl_absorpt_process_details 'SADABS (Sheldrick, 1997)'
_exptl_crystal_colour colorless
_exptl_crystal_density_diffrn 1.838
_exptl_crystal_density_method 'not measured'
_exptl_crystal_description block
_exptl_crystal_F_000 6504
_exptl_crystal_size_max 0.14
_exptl_crystal_size_mid 0.09
_exptl_crystal_size_min 0.05
_refine_diff_density_max 1.690
_refine_diff_density_min -1.095
_refine_diff_density_rms 0.140
_refine_ls_extinction_method none
_refine_ls_goodness_of_fit_ref 1.032
_refine_ls_hydrogen_treatment mixed
_refine_ls_matrix_type full
_refine_ls_number_parameters 409
_refine_ls_number_reflns 5126
_refine_ls_number_restraints 16
_refine_ls_restrained_S_all 1.032
_refine_ls_R_factor_all 0.0515
_refine_ls_R_factor_gt 0.0343
_refine_ls_shift/su_max 0.019
_refine_ls_shift/su_mean 0.000
_refine_ls_structure_factor_coef Fsqd
_refine_ls_weighting_details 'calc w=1/[\s^2^(Fo^2^)+(0.0398P)^2^] where P=(Fo^2^+2Fc^2^)/3'
_refine_ls_weighting_scheme calc
_refine_ls_wR_factor_gt 0.0713
_refine_ls_wR_factor_ref 0.0768
_reflns_number_gt 4067
_reflns_number_total 5126
_reflns_threshold_expression >2sigma(I)
_cod_data_source_file c0dt01312a.txt
_cod_data_source_block 6b
_cod_original_sg_symbol_H-M R-3
_cod_database_code 7015181

loop_
_symmetry_equiv_pos_as_xyz
'x, y, z'
'-y, x-y, z'
'-x+y, -x, z'
'x+2/3, y+1/3, z+1/3'
'-y+2/3, x-y+1/3, z+1/3'
'-x+y+2/3, -x+1/3, z+1/3'
'x+1/3, y+2/3, z+2/3'
'-y+1/3, x-y+2/3, z+2/3'
'-x+y+1/3, -x+2/3, z+2/3'
'-x, -y, -z'
'y, -x+y, -z'
'x-y, x, -z'
'-x+2/3, -y+1/3, -z+1/3'
'y+2/3, -x+y+1/3, -z+1/3'
'x-y+2/3, x+1/3, -z+1/3'
'-x+1/3, -y+2/3, -z+2/3'
'y+1/3, -x+y+2/3, -z+2/3'
'x-y+1/3, x+2/3, -z+2/3'

loop_
_atom_site_label
_atom_site_type_symbol
_atom_site_fract_x
_atom_site_fract_y
_atom_site_fract_z
_atom_site_U_iso_or_equiv
_atom_site_adp_type
_atom_site_occupancy
_atom_site_symmetry_multiplicity
_atom_site_calc_flag
_atom_site_refinement_flags
_atom_site_disorder_assembly
_atom_site_disorder_group
Au1 Au 0.550508(7) 0.600422(7) 0.566490(18) 0.02250(8) Uani 1 1 d . . .
S1 S 0.51168(6) 0.61499(6) 0.30350(14) 0.0456(4) Uani 1 1 d . . .
P1 P 0.58720(4) 0.56473(4) 0.58962(12) 0.0205(3) Uani 1 1 d . . .
F1 F 0.4288(4) 0.6788(8) 0.9574(17) 0.061(5) Uani 0.425(7) 1 d PD A 1
F1A F 0.4031(2) 0.6392(2) 0.7563(6) 0.0450(19) Uani 0.575(7) 1 d PD A 2
O1 O 0.4525(9) 0.6079(9) 0.934(2) 0.055(7) Uani 0.425(7) 1 d PD A 1
O1A O 0.4379(4) 0.6026(6) 0.9384(19) 0.039(5) Uani 0.575(7) 1 d PD A 2
N1 N 0.47666(15) 0.65320(14) 0.4102(4) 0.0268(11) Uani 1 1 d . . .
C1 C 0.4644(4) 0.6855(5) 0.8989(10) 0.040(4) Uani 0.425(7) 1 d PD A 1
C1A C 0.4329(3) 0.6645(3) 0.8369(8) 0.028(2) Uani 0.575(7) 1 d PD A 2
S2 S 0.4602(2) 0.6366(2) 0.8357(6) 0.0363(16) Uani 0.425(7) 1 d PD A 1
S2A S 0.46846(15) 0.64255(16) 0.8811(4) 0.0268(10) Uani 0.575(7) 1 d PD A 2
F2 F 0.4966(3) 0.7048(4) 0.9766(9) 0.064(3) Uani 0.425(7) 1 d PD A 1
F2A F 0.4123(4) 0.6668(6) 0.9323(11) 0.051(3) Uani 0.575(7) 1 d PD A 2
O2 O 0.4238(3) 0.6223(4) 0.7559(8) 0.048(3) Uani 0.425(7) 1 d PD A 1
O2A O 0.4991(2) 0.6749(2) 0.9601(6) 0.041(2) Uani 0.575(7) 1 d PD A 2
N2 N 0.51757(14) 0.63314(14) 0.5366(4) 0.0240(10) Uani 1 1 d . . .
H8 H 0.5136 0.6465 0.5976 0.029 Uiso 1 1 calc R . .
F3 F 0.4695(16) 0.7130(13) 0.811(3) 0.092(13) Uani 0.425(7) 1 d PD A 1
F3A F 0.4575(11) 0.7045(9) 0.794(3) 0.069(6) Uani 0.575(7) 1 d P A 2
O3 O 0.5009(4) 0.6533(8) 0.7735(19) 0.044(6) Uani 0.425(7) 1 d PD A 1
O3A O 0.4862(5) 0.6383(6) 0.7700(12) 0.040(3) Uani 0.575(7) 1 d PD A 2
O4 O 0.3333 0.6667 0.7970(6) 0.059(2) Uani 1 3 d SD . .
H4A H 0.355(3) 0.661(4) 0.756(2) 0.070 Uiso 0.333 1 d PD . .
H4B H 0.307(2) 0.650(6) 0.758(14) 0.070 Uiso 0.333 1 d PD . .
C111 C 0.58307(15) 0.53304(16) 0.4571(4) 0.0193(11) Uani 1 1 d . . .
C112 C 0.59362(17) 0.55466(18) 0.3469(5) 0.0258(12) Uani 1 1 d . . .
H112 H 0.6018 0.5847 0.3427 0.031 Uiso 1 1 calc R . .
C113 C 0.59211(17) 0.53192(19) 0.2430(5) 0.0275(13) Uani 1 1 d . . .
H113 H 0.6001 0.5466 0.1682 0.033 Uiso 1 1 calc R . .
C114 C 0.57902(17) 0.48829(19) 0.2493(5) 0.0278(13) Uani 1 1 d . . .
H114 H 0.5775 0.4727 0.1785 0.033 Uiso 1 1 calc R . .
C115 C 0.56805(18) 0.46696(19) 0.3576(5) 0.0311(13) Uani 1 1 d . . .
H115 H 0.5591 0.4367 0.3609 0.037 Uiso 1 1 calc R . .
C116 C 0.56993(17) 0.48905(17) 0.4622(5) 0.0254(12) Uani 1 1 d . . .
H116 H 0.5623 0.4741 0.5366 0.030 Uiso 1 1 calc R . .
C121 C 0.56953(16) 0.52747(16) 0.7153(4) 0.0191(11) Uani 1 1 d . . .
C122 C 0.52664(16) 0.50968(16) 0.7558(4) 0.0197(11) Uani 1 1 d . . .
H122 H 0.5071 0.5166 0.7162 0.024 Uiso 1 1 calc R . .
C123 C 0.51231(17) 0.48171(17) 0.8543(5) 0.0232(12) Uani 1 1 d . . .
H123 H 0.4831 0.4698 0.8818 0.028 Uiso 1 1 calc R . .
C124 C 0.54047(18) 0.47135(17) 0.9117(5) 0.0274(13) Uani 1 1 d . . .
H124 H 0.5308 0.4525 0.9793 0.033 Uiso 1 1 calc R . .
C125 C 0.58294(18) 0.48845(18) 0.8707(5) 0.0284(13) Uani 1 1 d . . .
H125 H 0.6022 0.4809 0.9097 0.034 Uiso 1 1 calc R . .
C126 C 0.59756(18) 0.51634(18) 0.7736(5) 0.0264(13) Uani 1 1 d . . .
H126 H 0.6268 0.5280 0.7463 0.032 Uiso 1 1 calc R . .
C131 C 0.64538(16) 0.60195(17) 0.6075(4) 0.0219(12) Uani 1 1 d . . .
C132 C 0.65952(18) 0.64155(18) 0.6667(5) 0.0284(13) Uani 1 1 d . . .
H132 H 0.6387 0.6484 0.6986 0.034 Uiso 1 1 calc R . .
C133 C 0.70333(18) 0.67071(19) 0.6790(5) 0.0320(14) Uani 1 1 d . . .
H133 H 0.7128 0.6975 0.7201 0.038 Uiso 1 1 calc R . .
C134 C 0.73394(17) 0.66105(19) 0.6312(5) 0.0306(14) Uani 1 1 d . . .
H134 H 0.7643 0.6814 0.6386 0.037 Uiso 1 1 calc R . .
C135 C 0.71991(18) 0.62160(19) 0.5727(5) 0.0285(13) Uani 1 1 d . . .
H135 H 0.7408 0.6150 0.5403 0.034 Uiso 1 1 calc R . .
C136 C 0.67580(17) 0.59174(18) 0.5611(5) 0.0260(12) Uani 1 1 d . . .
H136 H 0.6664 0.5646 0.5220 0.031 Uiso 1 1 calc R . .
C211 C 0.50216(18) 0.63556(16) 0.4336(5) 0.0258(13) Uani 1 1 d . . .
C212 C 0.4807(2) 0.6314(2) 0.2214(5) 0.0466(18) Uani 1 1 d . . .
H212 H 0.4756 0.6268 0.1378 0.056 Uiso 1 1 calc R . .
C213 C 0.4650(2) 0.65106(18) 0.2892(5) 0.0361(15) Uani 1 1 d . . .
C214 C 0.4378(2) 0.6703(2) 0.2495(6) 0.0506(19) Uani 1 1 d . . .
H21D H 0.4316 0.6649 0.1638 0.076 Uiso 1 1 calc R . .
H21E H 0.4538 0.7019 0.2644 0.076 Uiso 1 1 calc R . .
H21F H 0.4103 0.6568 0.2942 0.076 Uiso 1 1 calc R . .
C215 C 0.46291(19) 0.6717(2) 0.5053(5) 0.0334(14) Uani 1 1 d . . .
H21A H 0.4494 0.6503 0.5698 0.050 Uiso 1 1 calc R . .
H21B H 0.4417 0.6794 0.4737 0.050 Uiso 1 1 calc R . .
H21C H 0.4884 0.6981 0.5366 0.050 Uiso 1 1 calc R . .

loop_
_atom_site_aniso_label
_atom_site_aniso_U_11
_atom_site_aniso_U_22
_atom_site_aniso_U_33
_atom_site_aniso_U_23
_atom_site_aniso_U_13
_atom_site_aniso_U_12
Au1 0.02192(12) 0.02023(12) 0.02600(13) 0.00122(9) -0.00051(9) 0.01101(10)
S1 0.0756(13) 0.0480(10) 0.0276(9) -0.0038(8) -0.0009(8) 0.0417(10)
P1 0.0181(7) 0.0201(7) 0.0226(7) 0.0015(6) 0.0005(6) 0.0090(6)
F1 0.058(10) 0.053(11) 0.067(11) -0.008(7) 0.013(9) 0.025(10)
F1A 0.048(4) 0.061(5) 0.038(4) 0.000(3) -0.009(3) 0.036(4)
O1 0.11(2) 0.066(15) 0.031(9) 0.011(10) 0.008(13) 0.078(13)
O1A 0.041(7) 0.051(7) 0.035(7) -0.002(5) -0.005(5) 0.030(6)
N1 0.033(3) 0.020(2) 0.028(3) 0.001(2) -0.007(2) 0.014(2)
C1 0.057(11) 0.053(10) 0.017(8) 0.007(7) 0.013(8) 0.032(9)
C1A 0.040(6) 0.033(6) 0.017(5) 0.001(5) -0.002(5) 0.023(5)
S2 0.048(4) 0.026(3) 0.035(4) -0.005(3) -0.010(3) 0.018(3)
S2A 0.026(2) 0.030(2) 0.023(3) -0.0056(19) -0.0033(17) 0.0128(16)
F2 0.064(7) 0.065(7) 0.053(6) -0.029(6) -0.014(5) 0.025(6)
F2A 0.061(7) 0.070(11) 0.040(5) -0.006(5) 0.006(6) 0.047(8)
O2 0.038(6) 0.055(7) 0.030(6) 0.001(5) -0.007(5) 0.008(6)
O2A 0.036(4) 0.055(6) 0.024(4) -0.014(4) -0.006(3) 0.016(4)
N2 0.030(3) 0.024(2) 0.023(3) -0.0031(19) -0.004(2) 0.017(2)
F3 0.13(3) 0.054(14) 0.11(2) 0.041(17) 0.07(2) 0.062(18)
F3A 0.103(14) 0.061(12) 0.066(8) 0.018(7) -0.002(8) 0.059(11)
O3 0.054(13) 0.063(17) 0.040(9) -0.002(8) -0.005(7) 0.048(12)
O3A 0.052(8) 0.058(11) 0.021(6) -0.002(5) 0.013(6) 0.036(8)
O4 0.081(4) 0.081(4) 0.013(4) 0.000 0.000 0.041(2)
C111 0.013(3) 0.020(3) 0.020(3) 0.000(2) 0.000(2) 0.005(2)
C112 0.023(3) 0.029(3) 0.028(3) 0.008(2) 0.004(2) 0.015(3)
C113 0.023(3) 0.039(3) 0.019(3) 0.005(2) 0.000(2) 0.014(3)
C114 0.019(3) 0.037(3) 0.027(3) -0.006(3) -0.003(2) 0.014(3)
C115 0.030(3) 0.025(3) 0.032(3) -0.001(3) -0.004(3) 0.010(3)
C116 0.024(3) 0.023(3) 0.026(3) 0.003(2) 0.001(2) 0.009(2)
C121 0.022(3) 0.020(3) 0.017(3) -0.003(2) 0.000(2) 0.012(2)
C122 0.014(3) 0.022(3) 0.022(3) 0.000(2) -0.004(2) 0.008(2)
C123 0.017(3) 0.024(3) 0.024(3) 0.001(2) 0.005(2) 0.007(2)
C124 0.036(3) 0.025(3) 0.020(3) 0.004(2) 0.003(2) 0.015(3)
C125 0.032(3) 0.032(3) 0.026(3) 0.003(3) -0.005(2) 0.019(3)
C126 0.024(3) 0.034(3) 0.023(3) 0.004(2) 0.008(2) 0.017(3)
C131 0.019(3) 0.026(3) 0.017(3) 0.003(2) 0.000(2) 0.008(2)
C132 0.023(3) 0.032(3) 0.029(3) -0.002(3) 0.004(2) 0.012(3)
C133 0.030(3) 0.030(3) 0.030(3) -0.010(3) -0.006(3) 0.010(3)
C134 0.016(3) 0.037(3) 0.026(3) 0.006(3) 0.001(2) 0.004(3)
C135 0.027(3) 0.042(4) 0.024(3) 0.002(3) 0.000(2) 0.023(3)
C136 0.027(3) 0.026(3) 0.023(3) 0.004(2) 0.004(2) 0.012(3)
C211 0.029(3) 0.014(3) 0.028(3) 0.004(2) 0.002(2) 0.006(2)
C212 0.080(5) 0.036(4) 0.023(3) -0.001(3) -0.009(3) 0.028(4)
C213 0.046(4) 0.022(3) 0.031(3) 0.007(3) -0.008(3) 0.010(3)
C214 0.056(5) 0.045(4) 0.047(4) 0.007(3) -0.019(4) 0.023(4)
C215 0.031(3) 0.042(4) 0.034(3) -0.002(3) -0.005(3) 0.022(3)

loop_
_atom_type_symbol
_atom_type_description
_atom_type_scat_dispersion_real
_atom_type_scat_dispersion_imag
_atom_type_scat_source
C C 0.0033 0.0016 'International Tables Vol C Tables 4.2.6.8 and 6.1.1.4'
H H 0.0000 0.0000 'International Tables Vol C Tables 4.2.6.8 and 6.1.1.4'
N N 0.0061 0.0033 'International Tables Vol C Tables 4.2.6.8 and 6.1.1.4'
O O 0.0106 0.0060 'International Tables Vol C Tables 4.2.6.8 and 6.1.1.4'
F F 0.0171 0.0103 'International Tables Vol C Tables 4.2.6.8 and 6.1.1.4'
P P 0.1023 0.0942 'International Tables Vol C Tables 4.2.6.8 and 6.1.1.4'
S S 0.1246 0.1234 'International Tables Vol C Tables 4.2.6.8 and 6.1.1.4'
Au Au -2.0133 8.8022 'International Tables Vol C Tables 4.2.6.8 and 6.1.1.4'

loop_
_geom_angle_atom_site_label_1
_geom_angle_atom_site_label_2
_geom_angle_atom_site_label_3
_geom_angle
_geom_angle_site_symmetry_1
_geom_angle_site_symmetry_3
_geom_angle_publ_flag
N2 Au1 P1 177.19(13) . . ?
C211 S1 C212 91.0(3) . . ?
C121 P1 C131 107.2(2) . . ?
C121 P1 C111 107.0(2) . . ?
C131 P1 C111 104.4(2) . . ?
C121 P1 Au1 114.50(16) . . ?
C131 P1 Au1 111.78(18) . . ?
C111 P1 Au1 111.30(17) . . ?
C211 N1 C213 114.0(5) . . ?
C211 N1 C215 121.0(5) . . ?
C213 N1 C215 125.0(5) . . ?
F2 C1 F1 105.3(12) . . ?
F2 C1 F3 110(2) . . ?
F1 C1 F3 106(3) . . ?
F2 C1 S2 112.9(10) . . ?
F1 C1 S2 113.8(14) . . ?
F3 C1 S2 109(2) . . ?
F2A C1A F3A 109(2) . . ?
F2A C1A F1A 108.2(9) . . ?
F3A C1A F1A 110.1(14) . . ?
F2A C1A S2A 108.9(10) . . ?
F3A C1A S2A 109.0(15) . . ?
F1A C1A S2A 112.2(7) . . ?
O1 S2 O3 117.6(18) . . ?
O1 S2 O2 114.2(13) . . ?
O3 S2 O2 112.5(12) . . ?
O1 S2 C1 105.8(16) . . ?
O3 S2 C1 102.3(11) . . ?
O2 S2 C1 102.1(7) . . ?
O2A S2A O1A 114.2(10) . . ?
O2A S2A O3A 115.2(8) . . ?
O1A S2A O3A 116.1(15) . . ?
O2A S2A C1A 103.6(6) . . ?
O1A S2A C1A 101.4(9) . . ?
O3A S2A C1A 103.7(11) . . ?
C211 N2 Au1 124.2(4) . . ?
C211 N2 H8 117.9 . . ?
Au1 N2 H8 117.9 . . ?
H4A O4 H4B 107(6) . . ?
C116 C111 C112 119.8(5) . . ?
C116 C111 P1 122.5(4) . . ?
C112 C111 P1 117.7(4) . . ?
C113 C112 C111 119.7(5) . . ?
C113 C112 H112 120.2 . . ?
C111 C112 H112 120.2 . . ?
C114 C113 C112 119.8(5) . . ?
C114 C113 H113 120.1 . . ?
C112 C113 H113 120.1 . . ?
C113 C114 C115 120.3(5) . . ?
C113 C114 H114 119.8 . . ?
C115 C114 H114 119.8 . . ?
C114 C115 C116 120.8(5) . . ?
C114 C115 H115 119.6 . . ?
C116 C115 H115 119.6 . . ?
C111 C116 C115 119.5(5) . . ?
C111 C116 H116 120.3 . . ?
C115 C116 H116 120.3 . . ?
C122 C121 C126 119.0(5) . . ?
C122 C121 P1 118.8(4) . . ?
C126 C121 P1 122.1(4) . . ?
C121 C122 C123 120.2(5) . . ?
C121 C122 H122 119.9 . . ?
C123 C122 H122 119.9 . . ?
C124 C123 C122 120.1(5) . . ?
C124 C123 H123 120.0 . . ?
C122 C123 H123 120.0 . . ?
C123 C124 C125 119.9(5) . . ?
C123 C124 H124 120.1 . . ?
C125 C124 H124 120.1 . . ?
C126 C125 C124 120.6(5) . . ?
C126 C125 H125 119.7 . . ?
C124 C125 H125 119.7 . . ?
C125 C126 C121 120.2(5) . . ?
C125 C126 H126 119.9 . . ?
C121 C126 H126 119.9 . . ?
C136 C131 C132 120.0(5) . . ?
C136 C131 P1 120.8(4) . . ?
C132 C131 P1 119.1(4) . . ?
C133 C132 C131 120.3(5) . . ?
C133 C132 H132 119.8 . . ?
C131 C132 H132 119.8 . . ?
C132 C133 C134 120.0(5) . . ?
C132 C133 H133 120.0 . . ?
C134 C133 H133 120.0 . . ?
C135 C134 C133 119.7(5) . . ?
C135 C134 H134 120.1 . . ?
C133 C134 H134 120.1 . . ?
C136 C135 C134 120.7(5) . . ?
C136 C135 H135 119.7 . . ?
C134 C135 H135 119.7 . . ?
C135 C136 C131 119.2(5) . . ?
C135 C136 H136 120.4 . . ?
C131 C136 H136 120.4 . . ?
N2 C211 N1 127.0(5) . . ?
N2 C211 S1 122.9(4) . . ?
N1 C211 S1 110.1(4) . . ?
C213 C212 S1 111.8(5) . . ?
C213 C212 H212 124.1 . . ?
S1 C212 H212 124.1 . . ?
C212 C213 N1 113.0(5) . . ?
C212 C213 C214 127.0(6) . . ?
N1 C213 C214 120.0(6) . . ?
C213 C214 H21D 109.5 . . ?
C213 C214 H21E 109.5 . . ?
H21D C214 H21E 109.5 . . ?
C213 C214 H21F 109.5 . . ?
H21D C214 H21F 109.5 . . ?
H21E C214 H21F 109.5 . . ?
N1 C215 H21A 109.5 . . ?
N1 C215 H21B 109.5 . . ?
H21A C215 H21B 109.5 . . ?
N1 C215 H21C 109.5 . . ?
H21A C215 H21C 109.5 . . ?
H21B C215 H21C 109.5 . . ?

loop_
_geom_bond_atom_site_label_1
_geom_bond_atom_site_label_2
_geom_bond_distance
_geom_bond_site_symmetry_2
_geom_bond_publ_flag
Au1 N2 2.036(4) . ?
Au1 P1 2.2291(14) . ?
S1 C211 1.732(6) . ?
S1 C212 1.736(7) . ?
P1 C121 1.809(5) . ?
P1 C131 1.813(5) . ?
P1 C111 1.817(5) . ?
F1 C1 1.327(5) . ?
F1A C1A 1.334(11) . ?
O1 S2 1.429(5) . ?
O1A S2A 1.429(5) . ?
N1 C211 1.353(7) . ?
N1 C213 1.405(7) . ?
N1 C215 1.454(7) . ?
C1 F2 1.318(5) . ?
C1 F3 1.330(5) . ?
C1 S2 1.804(16) . ?
C1A F2A 1.316(5) . ?
C1A F3A 1.33(2) . ?
C1A S2A 1.842(11) . ?
S2 O3 1.431(5) . ?
S2 O2 1.434(5) . ?
S2A O2A 1.421(5) . ?
S2A O3A 1.432(5) . ?
N2 C211 1.294(7) . ?
N2 H8 0.8800 . ?
O4 H4A 0.990(2) . ?
O4 H4B 0.92(4) . ?
C111 C116 1.383(7) . ?
C111 C112 1.398(7) . ?
C112 C113 1.398(7) . ?
C112 H112 0.9500 . ?
C113 C114 1.371(8) . ?
C113 H113 0.9500 . ?
C114 C115 1.375(8) . ?
C114 H114 0.9500 . ?
C115 C116 1.388(7) . ?
C115 H115 0.9500 . ?
C116 H116 0.9500 . ?
C121 C122 1.394(7) . ?
C121 C126 1.396(7) . ?
C122 C123 1.394(7) . ?
C122 H122 0.9500 . ?
C123 C124 1.378(7) . ?
C123 H123 0.9500 . ?
C124 C125 1.385(8) . ?
C124 H124 0.9500 . ?
C125 C126 1.381(7) . ?
C125 H125 0.9500 . ?
C126 H126 0.9500 . ?
C131 C136 1.393(7) . ?
C131 C132 1.395(7) . ?
C132 C133 1.371(7) . ?
C132 H132 0.9500 . ?
C133 C134 1.393(8) . ?
C133 H133 0.9500 . ?
C134 C135 1.387(8) . ?
C134 H134 0.9500 . ?
C135 C136 1.383(7) . ?
C135 H135 0.9500 . ?
C136 H136 0.9500 . ?
C212 C213 1.323(9) . ?
C212 H212 0.9500 . ?
C213 C214 1.494(8) . ?
C214 H21D 0.9800 . ?
C214 H21E 0.9800 . ?
C214 H21F 0.9800 . ?
C215 H21A 0.9800 . ?
C215 H21B 0.9800 . ?
C215 H21C 0.9800 . ?

loop_
_geom_torsion_atom_site_label_1
_geom_torsion_atom_site_label_2
_geom_torsion_atom_site_label_3
_geom_torsion_atom_site_label_4
_geom_torsion
_geom_torsion_site_symmetry_1
_geom_torsion_site_symmetry_2
_geom_torsion_site_symmetry_3
_geom_torsion_site_symmetry_4
_geom_torsion_publ_flag
F2 C1 S2 O1 60.3(16) . . . . ?
F1 C1 S2 O1 -59.6(18) . . . . ?
F3 C1 S2 O1 -177(3) . . . . ?
F2 C1 S2 O3 -63.3(15) . . . . ?
F1 C1 S2 O3 176.8(18) . . . . ?
F3 C1 S2 O3 59(3) . . . . ?
F2 C1 S2 O2 -179.9(10) . . . . ?
F1 C1 S2 O2 60.2(15) . . . . ?
F3 C1 S2 O2 -57(2) . . . . ?
F2A C1A S2A O2A -63.8(10) . . . . ?
F3A C1A S2A O2A 54.3(17) . . . . ?
F1A C1A S2A O2A 176.5(7) . . . . ?
F2A C1A S2A O1A 54.8(14) . . . . ?
F3A C1A S2A O1A 173(2) . . . . ?
F1A C1A S2A O1A -64.9(13) . . . . ?
F2A C1A S2A O3A 175.5(11) . . . . ?
F3A C1A S2A O3A -66.3(18) . . . . ?
F1A C1A S2A O3A 55.8(10) . . . . ?
C121 P1 C111 C116 -2.0(5) . . . . ?
C131 P1 C111 C116 111.4(4) . . . . ?
Au1 P1 C111 C116 -127.8(4) . . . . ?
C121 P1 C111 C112 177.8(4) . . . . ?
C131 P1 C111 C112 -68.8(4) . . . . ?
Au1 P1 C111 C112 52.0(4) . . . . ?
C116 C111 C112 C113 -2.0(7) . . . . ?
P1 C111 C112 C113 178.2(4) . . . . ?
C111 C112 C113 C114 2.0(8) . . . . ?
C112 C113 C114 C115 -1.1(8) . . . . ?
C113 C114 C115 C116 0.1(8) . . . . ?
C112 C111 C116 C115 1.0(8) . . . . ?
P1 C111 C116 C115 -179.2(4) . . . . ?
C114 C115 C116 C111 -0.1(8) . . . . ?
C131 P1 C121 C122 150.8(4) . . . . ?
C111 P1 C121 C122 -97.7(4) . . . . ?
Au1 P1 C121 C122 26.2(5) . . . . ?
C131 P1 C121 C126 -28.6(5) . . . . ?
C111 P1 C121 C126 83.0(5) . . . . ?
Au1 P1 C121 C126 -153.2(4) . . . . ?
C126 C121 C122 C123 1.0(7) . . . . ?
P1 C121 C122 C123 -178.4(4) . . . . ?
C121 C122 C123 C124 -0.3(8) . . . . ?
C122 C123 C124 C125 -0.6(8) . . . . ?
C123 C124 C125 C126 0.9(8) . . . . ?
C124 C125 C126 C121 -0.3(8) . . . . ?
C122 C121 C126 C125 -0.7(8) . . . . ?
P1 C121 C126 C125 178.7(4) . . . . ?
C121 P1 C131 C136 88.6(4) . . . . ?
C111 P1 C131 C136 -24.8(5) . . . . ?
Au1 P1 C131 C136 -145.2(4) . . . . ?
C121 P1 C131 C132 -92.6(5) . . . . ?
C111 P1 C131 C132 154.1(4) . . . . ?
Au1 P1 C131 C132 33.7(5) . . . . ?
C136 C131 C132 C133 0.4(8) . . . . ?
P1 C131 C132 C133 -178.5(4) . . . . ?
C131 C132 C133 C134 0.7(9) . . . . ?
C132 C133 C134 C135 -0.9(8) . . . . ?
C133 C134 C135 C136 0.2(8) . . . . ?
C134 C135 C136 C131 0.9(8) . . . . ?
C132 C131 C136 C135 -1.1(8) . . . . ?
P1 C131 C136 C135 177.7(4) . . . . ?
Au1 N2 C211 N1 173.4(4) . . . . ?
Au1 N2 C211 S1 -5.7(7) . . . . ?
C213 N1 C211 N2 180.0(5) . . . . ?
C215 N1 C211 N2 -0.9(8) . . . . ?
C213 N1 C211 S1 -0.8(6) . . . . ?
C215 N1 C211 S1 178.4(4) . . . . ?
C212 S1 C211 N2 179.5(5) . . . . ?
C212 S1 C211 N1 0.2(4) . . . . ?
C211 S1 C212 C213 0.4(5) . . . . ?
S1 C212 C213 N1 -0.9(7) . . . . ?
S1 C212 C213 C214 178.6(5) . . . . ?
C211 N1 C213 C212 1.1(7) . . . . ?
C215 N1 C213 C212 -178.0(5) . . . . ?
C211 N1 C213 C214 -178.4(5) . . . . ?
C215 N1 C213 C214 2.5(8) . . . . ?
